data_4117688
loop_
_publ_author_name
'Sebastien Monfette'
'Zo\"e R. Turner'
'Scott P. Semproni'
'Paul J. Chirik'

_publ_section_title
;
 Enantiopure C1-Symmetric Bis(imino)pyridine Cobalt Complexes for
 Asymmetric Alkene Hydrogenation
;
_journal_name_full 'Journal of the American Chemical Society'
_journal_page_first 4561
_journal_page_last 4564
_journal_paper_doi 10.1021/ja300503k
_journal_volume 134
_journal_year 2012
_chemical_formula_moiety 'C27.03 H38.10 Co N3, 2(C27 H38 Co N3)'
_chemical_formula_sum 'C81.03 H114.1 Co3 N9'
_chemical_formula_weight 1390.60
_chemical_name_systematic
;
 ?
;
_space_group_IT_number 4
_symmetry_cell_setting monoclinic
_symmetry_space_group_name_Hall 'P 2yb'
_symmetry_space_group_name_H-M 'P 1 21 1'
_atom_sites_solution_hydrogens geom
_atom_sites_solution_primary direct
_atom_sites_solution_secondary difmap
_audit_creation_method SHELXL-97
_cell_angle_alpha 90.00
_cell_angle_beta 92.985(2)
_cell_angle_gamma 90.00
_cell_formula_units_Z 2
_cell_length_a 10.0290(9)
_cell_length_b 19.6508(18)
_cell_length_c 19.1243(17)
_cell_measurement_reflns_used 9979
_cell_measurement_temperature 100(2)
_cell_measurement_theta_max 27.55
_cell_measurement_theta_min 2.90
_cell_volume 3763.9(6)
_computing_cell_refinement 'SHELXL-97 (Sheldrick, 2008)'
_computing_data_collection 'BRUKER APEX II software suite (Bruker AXS)'
_computing_data_reduction 'BRUKER APEX II software suite (Bruker AXS)'
_computing_molecular_graphics 'ORTEP 3 (Farrugia, 1997)'
_computing_structure_refinement 'SHELXL-97 (Sheldrick, 2008)'
_computing_structure_solution 'SIR-92 (Farrugia, 1994)'
_diffrn_ambient_temperature 100(2)
_diffrn_measured_fraction_theta_full 0.995
_diffrn_measured_fraction_theta_max 0.995
_diffrn_measurement_device_type 'Bruker APEX-II CCD'
_diffrn_measurement_method 'phi and omega scans'
_diffrn_radiation_monochromator graphite
_diffrn_radiation_source 'fine-focus sealed tube'
_diffrn_radiation_type MoK\a
_diffrn_radiation_wavelength 0.71073
_diffrn_reflns_av_R_equivalents 0.0378
_diffrn_reflns_av_sigmaI/netI 0.0627
_diffrn_reflns_limit_h_max 13
_diffrn_reflns_limit_h_min -11
_diffrn_reflns_limit_k_max 25
_diffrn_reflns_limit_k_min -25
_diffrn_reflns_limit_l_max 24
_diffrn_reflns_limit_l_min -24
_diffrn_reflns_number 35242
_diffrn_reflns_theta_full 27.57
_diffrn_reflns_theta_max 27.57
_diffrn_reflns_theta_min 2.07
_diffrn_standards_number 0
_exptl_absorpt_coefficient_mu 0.702
_exptl_absorpt_correction_T_max 0.9331
_exptl_absorpt_correction_T_min 0.7912
_exptl_absorpt_correction_type multi-scan
_exptl_absorpt_process_details 'sadabs 2008/2'
_exptl_crystal_colour purple
_exptl_crystal_density_diffrn 1.227
_exptl_crystal_description block
_exptl_crystal_F_000 1488
_exptl_crystal_size_max 0.35
_exptl_crystal_size_mid 0.13
_exptl_crystal_size_min 0.10
_refine_diff_density_max 0.770
_refine_diff_density_min -0.585
_refine_diff_density_rms 0.066
_refine_ls_abs_structure_details 'Flack H D (1983), Acta Cryst. A39, 876-881, 7983 Friedel Pairs'
_refine_ls_abs_structure_Flack 0.003(9)
_refine_ls_extinction_method none
_refine_ls_goodness_of_fit_ref 1.026
_refine_ls_hydrogen_treatment constr
_refine_ls_matrix_type full
_refine_ls_number_parameters 877
_refine_ls_number_reflns 16832
_refine_ls_number_restraints 1
_refine_ls_restrained_S_all 1.026
_refine_ls_R_factor_all 0.0571
_refine_ls_R_factor_gt 0.0442
_refine_ls_shift/su_max 0.003
_refine_ls_shift/su_mean 0.000
_refine_ls_structure_factor_coef Fsqd
_refine_ls_weighting_details 'calc w=1/[\s^2^(Fo^2^)+(0.0572P)^2^+0.0000P] where P=(Fo^2^+2Fc^2^)/3'
_refine_ls_weighting_scheme calc
_refine_ls_wR_factor_gt 0.0996
_refine_ls_wR_factor_ref 0.1054
_reflns_number_gt 14317
_reflns_number_total 16832
_reflns_threshold_expression >2\s(I)
_cod_data_source_file ja300503k_si_001_7.cif
_cod_data_source_block sm16
_cod_original_formula_sum 'C81.03 H114.10 Co3 N9'
_cod_database_code 4117688

loop_
_symmetry_equiv_pos_as_xyz
'x, y, z'
'-x, y+1/2, -z'

loop_
_atom_site_label
_atom_site_type_symbol
_atom_site_fract_x
_atom_site_fract_y
_atom_site_fract_z
_atom_site_U_iso_or_equiv
_atom_site_adp_type
_atom_site_occupancy
_atom_site_symmetry_multiplicity
_atom_site_calc_flag
_atom_site_refinement_flags
_atom_site_disorder_assembly
_atom_site_disorder_group
C1A C -0.2011(5) 0.7696(2) 0.6325(2) 0.0588(13) Uani 1 1 d . . .
H1A1 H -0.1466 0.7663 0.5916 0.088 Uiso 1 1 calc R . .
H1A2 H -0.2599 0.8094 0.6275 0.088 Uiso 1 1 calc R . .
H1A3 H -0.2552 0.7284 0.6360 0.088 Uiso 1 1 calc R . .
C2A C -0.1118(4) 0.77709(19) 0.69736(16) 0.0348(7) Uani 1 1 d . . .
C3A C -0.0891(3) 0.84261(17) 0.73048(16) 0.0306(7) Uani 1 1 d . . .
C4A C -0.1432(4) 0.90619(18) 0.71416(18) 0.0396(9) Uani 1 1 d . . .
H4A H -0.2034 0.9121 0.6746 0.047 Uiso 1 1 calc R . .
C5A C -0.1065(4) 0.96106(18) 0.75739(18) 0.0363(8) Uani 1 1 d . . .
H5A H -0.1426 1.0049 0.7473 0.044 Uiso 1 1 calc R . .
C6A C -0.0192(4) 0.95259(16) 0.81413(17) 0.0303(7) Uani 1 1 d . . .
H6A H 0.0043 0.9902 0.8435 0.036 Uiso 1 1 calc R . .
C7A C 0.0353(3) 0.88841(15) 0.82874(15) 0.0252(6) Uani 1 1 d . . .
C8A C 0.1297(3) 0.86475(16) 0.88413(15) 0.0260(7) Uani 1 1 d . . .
C9A C 0.1983(4) 0.91239(18) 0.93519(18) 0.0341(8) Uani 1 1 d . . .
H9A1 H 0.2112 0.8899 0.9808 0.051 Uiso 1 1 calc R . .
H9A2 H 0.1434 0.9532 0.9401 0.051 Uiso 1 1 calc R . .
H9A3 H 0.2853 0.9253 0.9182 0.051 Uiso 1 1 calc R . .
C11A C 0.0148(3) 0.63635(17) 0.64786(16) 0.0305(7) Uani 1 1 d . . .
C12A C 0.0019(3) 0.56936(17) 0.62571(17) 0.0307(7) Uani 1 1 d . . .
H12A H 0.0529 0.5535 0.5885 0.037 Uiso 1 1 calc R . .
C16A C 0.1129(4) 0.6840(2) 0.6146(2) 0.0476(10) Uani 1 1 d . . .
H16A H 0.0896 0.7318 0.6269 0.057 Uiso 1 1 calc R . .
C17A C 0.1073(6) 0.6775(3) 0.5346(2) 0.0767(16) Uani 1 1 d . . .
H17D H 0.1357 0.6317 0.5216 0.115 Uiso 1 1 calc R . .
H17E H 0.1670 0.7112 0.5150 0.115 Uiso 1 1 calc R . .
H17F H 0.0157 0.6854 0.5160 0.115 Uiso 1 1 calc R . .
C18A C 0.2527(6) 0.6695(4) 0.6432(4) 0.108(3) Uani 1 1 d . . .
H18D H 0.2569 0.6747 0.6942 0.162 Uiso 1 1 calc R . .
H18E H 0.3148 0.7015 0.6228 0.162 Uiso 1 1 calc R . .
H18F H 0.2774 0.6229 0.6312 0.162 Uiso 1 1 calc R . .
C22A C 0.2462(3) 0.76044(17) 0.92784(16) 0.0291(7) Uani 1 1 d . . .
H22A H 0.2452 0.7793 0.9764 0.035 Uiso 1 1 calc R . .
C23A C 0.3853(3) 0.7685(2) 0.9000(2) 0.0396(9) Uani 1 1 d . . .
H23D H 0.3883 0.7458 0.8544 0.059 Uiso 1 1 calc R . .
H23E H 0.4516 0.7478 0.9330 0.059 Uiso 1 1 calc R . .
H23F H 0.4055 0.8169 0.8947 0.059 Uiso 1 1 calc R . .
N2A N -0.0021(3) 0.83481(13) 0.78672(13) 0.0245(5) Uani 1 1 d . . .
N3A N 0.1501(3) 0.79864(13) 0.88058(12) 0.0236(5) Uani 1 1 d . . .
Co1A Co 0.06410(4) 0.750942(19) 0.80950(2) 0.02220(9) Uani 1 1 d . . .
C1 C -0.5431(3) 0.97528(17) 1.0732(2) 0.0343(8) Uani 1 1 d . . .
H1A H -0.5110 1.0047 1.1118 0.052 Uiso 1 1 calc R . .
H1B H -0.6371 0.9855 1.0610 0.052 Uiso 1 1 calc R . .
H1C H -0.4900 0.9833 1.0324 0.052 Uiso 1 1 calc R . .
C2 C -0.5300(3) 0.90253(16) 1.09503(15) 0.0219(6) Uani 1 1 d . . .
C3 C -0.6420(3) 0.86175(15) 1.11437(14) 0.0205(6) Uani 1 1 d . . .
C4 C -0.7774(3) 0.87811(18) 1.11700(15) 0.0263(6) Uani 1 1 d . . .
H4 H -0.8082 0.9228 1.1062 0.032 Uiso 1 1 calc R . .
C5 C -0.8659(3) 0.82787(18) 1.13573(16) 0.0282(7) Uani 1 1 d . . .
H5 H -0.9581 0.8384 1.1376 0.034 Uiso 1 1 calc R . .
C6 C -0.8224(3) 0.76271(16) 1.15178(15) 0.0258(7) Uani 1 1 d . . .
H6 H -0.8840 0.7286 1.1641 0.031 Uiso 1 1 calc R . .
C7 C -0.6864(3) 0.74773(16) 1.14961(14) 0.0217(6) Uani 1 1 d . . .
C8 C -0.6127(3) 0.68550(16) 1.16365(16) 0.0264(7) Uani 1 1 d . . .
C9 C -0.6810(4) 0.62076(18) 1.1837(2) 0.0356(8) Uani 1 1 d . . .
H9A H -0.6231 0.5819 1.1748 0.053 Uiso 1 1 calc R . .
H9B H -0.7653 0.6160 1.1559 0.053 Uiso 1 1 calc R . .
H9C H -0.6991 0.6222 1.2336 0.053 Uiso 1 1 calc R . .
C10 C -0.2947(3) 0.90640(14) 1.08446(15) 0.0191(6) Uani 1 1 d . . .
C11 C -0.2208(3) 0.93809(15) 1.13906(16) 0.0221(6) Uani 1 1 d . . .
C12 C -0.1056(3) 0.97315(15) 1.12350(16) 0.0243(6) Uani 1 1 d . . .
H12 H -0.0546 0.9955 1.1600 0.029 Uiso 1 1 calc R . .
C13 C -0.0641(3) 0.97601(15) 1.05599(16) 0.0232(6) Uani 1 1 d . . .
H13 H 0.0147 1.0003 1.0462 0.028 Uiso 1 1 calc R . .
C14 C -0.1369(3) 0.94373(16) 1.00253(16) 0.0246(6) Uani 1 1 d . . .
H14 H -0.1070 0.9457 0.9562 0.029 Uiso 1 1 calc R . .
C15 C -0.2536(3) 0.90826(16) 1.01533(15) 0.0216(6) Uani 1 1 d . . .
C16 C -0.2635(3) 0.93551(18) 1.21420(16) 0.0320(7) Uani 1 1 d . . .
H16 H -0.3487 0.9091 1.2150 0.038 Uiso 1 1 calc R . .
C17 C -0.2885(5) 1.0069(2) 1.2430(2) 0.0499(10) Uani 1 1 d . . .
H17A H -0.3223 1.0033 1.2900 0.075 Uiso 1 1 calc R . .
H17B H -0.3544 1.0305 1.2120 0.075 Uiso 1 1 calc R . .
H17C H -0.2047 1.0327 1.2453 0.075 Uiso 1 1 calc R . .
C18 C -0.1582(5) 0.8990(2) 1.26090(19) 0.0476(10) Uani 1 1 d . . .
H18A H -0.1453 0.8528 1.2432 0.071 Uiso 1 1 calc R . .
H18B H -0.1880 0.8968 1.3088 0.071 Uiso 1 1 calc R . .
H18C H -0.0737 0.9241 1.2606 0.071 Uiso 1 1 calc R . .
C19 C -0.3319(3) 0.87326(19) 0.95568(16) 0.0299(7) Uani 1 1 d . . .
H19 H -0.4165 0.8554 0.9742 0.036 Uiso 1 1 calc R . .
C20 C -0.3692(4) 0.9228(2) 0.8963(2) 0.0479(10) Uani 1 1 d . . .
H20A H -0.2879 0.9390 0.8754 0.072 Uiso 1 1 calc R . .
H20B H -0.4177 0.9616 0.9148 0.072 Uiso 1 1 calc R . .
H20C H -0.4261 0.8996 0.8605 0.072 Uiso 1 1 calc R . .
C21 C -0.2547(4) 0.8133(2) 0.9283(2) 0.0412(9) Uani 1 1 d . . .
H21A H -0.1706 0.8294 0.9103 0.062 Uiso 1 1 calc R . .
H21B H -0.3081 0.7909 0.8906 0.062 Uiso 1 1 calc R . .
H21C H -0.2354 0.7808 0.9664 0.062 Uiso 1 1 calc R . .
C22 C -0.3835(3) 0.63955(17) 1.17099(18) 0.0309(7) Uani 1 1 d . . .
H22 H -0.4209 0.5945 1.1555 0.037 Uiso 1 1 calc R . .
C23 C -0.3481(4) 0.6377(2) 1.24973(19) 0.0410(9) Uani 1 1 d . . .
H23A H -0.3092 0.6815 1.2646 0.061 Uiso 1 1 calc R . .
H23B H -0.2834 0.6013 1.2601 0.061 Uiso 1 1 calc R . .
H23C H -0.4290 0.6293 1.2750 0.061 Uiso 1 1 calc R . .
C24 C -0.2649(3) 0.65892(17) 1.12527(19) 0.0319(7) Uani 1 1 d . . .
C25 C -0.1383(4) 0.61961(19) 1.1486(2) 0.0467(10) Uani 1 1 d . . .
H25A H -0.0703 0.6261 1.1142 0.070 Uiso 1 1 calc R . .
H25B H -0.1592 0.5711 1.1522 0.070 Uiso 1 1 calc R . .
H25C H -0.1043 0.6365 1.1943 0.070 Uiso 1 1 calc R . .
C26 C -0.3026(4) 0.63932(19) 1.0494(2) 0.0401(9) Uani 1 1 d . . .
H26A H -0.2306 0.6526 1.0195 0.060 Uiso 1 1 calc R . .
H26B H -0.3851 0.6628 1.0339 0.060 Uiso 1 1 calc R . .
H26C H -0.3163 0.5900 1.0464 0.060 Uiso 1 1 calc R . .
C27 C -0.2453(3) 0.73682(16) 1.13079(18) 0.0279(7) Uani 1 1 d . . .
H27A H -0.1955 0.7538 1.0910 0.033 Uiso 1 1 calc R . .
H27B H -0.1947 0.7487 1.1749 0.033 Uiso 1 1 calc R . .
N1 N -0.4139(2) 0.86941(13) 1.09990(11) 0.0194(5) Uani 1 1 d . . .
N2 N -0.6000(2) 0.79787(12) 1.13079(12) 0.0201(5) Uani 1 1 d . . .
N3 N -0.4832(3) 0.69286(13) 1.15669(13) 0.0238(5) Uani 1 1 d . . .
Co1 Co -0.42326(4) 0.776832(19) 1.12895(2) 0.01944(9) Uani 1 1 d . . .
C10A C -0.0607(3) 0.65855(16) 0.70274(15) 0.0249(7) Uani 1 1 d . . .
C13A C -0.0850(3) 0.52531(17) 0.65735(16) 0.0290(7) Uani 1 1 d . . .
H13A H -0.0926 0.4794 0.6419 0.035 Uiso 1 1 calc R . .
C14A C -0.1602(3) 0.54792(17) 0.71108(16) 0.0290(7) Uani 1 1 d . . .
H14A H -0.2202 0.5175 0.7319 0.035 Uiso 1 1 calc R . .
C15A C -0.1494(3) 0.61478(16) 0.73529(15) 0.0256(7) Uani 1 1 d . B .
C19A C -0.2326(4) 0.64027(18) 0.79436(16) 0.0313(7) Uani 1 1 d . . .
H19A H -0.1819 0.6810 0.8123 0.038 Uiso 1 1 calc R A 1
C20A C -0.3570(13) 0.6684(7) 0.7683(5) 0.054(4) Uani 0.516(8) 1 d P B 1
H20D H -0.4222 0.6317 0.7604 0.082 Uiso 0.516(8) 1 calc PR B 1
H20E H -0.3442 0.6921 0.7242 0.082 Uiso 0.516(8) 1 calc PR B 1
H20F H -0.3898 0.7005 0.8027 0.082 Uiso 0.516(8) 1 calc PR B 1
C20D C -0.3913(12) 0.6361(7) 0.7698(8) 0.056(4) Uani 0.516(8) 1 d P B 2
H20J H -0.4450 0.6516 0.8081 0.084 Uiso 0.516(8) 1 calc PR B 2
H20K H -0.4149 0.5889 0.7579 0.084 Uiso 0.516(8) 1 calc PR B 2
H20L H -0.4091 0.6651 0.7288 0.084 Uiso 0.516(8) 1 calc PR B 2
C21A C -0.2269(5) 0.5932(2) 0.8554(2) 0.0557(12) Uani 1 1 d . B .
H21D H -0.2802 0.6119 0.8924 0.084 Uiso 1 1 calc R . .
H21E H -0.1340 0.5880 0.8731 0.084 Uiso 1 1 calc R . .
H21F H -0.2627 0.5487 0.8408 0.084 Uiso 1 1 calc R . .
C24A C 0.1937(3) 0.68665(17) 0.92696(16) 0.0281(7) Uani 1 1 d . . .
C25A C 0.0719(3) 0.68345(18) 0.97249(17) 0.0327(7) Uani 1 1 d . . .
H25D H 0.0044 0.7161 0.9549 0.049 Uiso 1 1 calc R . .
H25E H 0.0995 0.6947 1.0210 0.049 Uiso 1 1 calc R . .
H25F H 0.0342 0.6374 0.9706 0.049 Uiso 1 1 calc R . .
C26A C 0.2990(4) 0.63689(19) 0.95724(19) 0.0379(8) Uani 1 1 d . . .
H26D H 0.2606 0.5911 0.9588 0.057 Uiso 1 1 calc R . .
H26E H 0.3281 0.6512 1.0047 0.057 Uiso 1 1 calc R . .
H26F H 0.3759 0.6366 0.9276 0.057 Uiso 1 1 calc R . .
C27A C 0.1488(3) 0.66948(16) 0.85064(16) 0.0265(7) Uani 1 1 d . . .
H27C H 0.0847 0.6311 0.8494 0.032 Uiso 1 1 calc R . .
H27D H 0.2267 0.6562 0.8240 0.032 Uiso 1 1 calc R . .
N1A N -0.0460(3) 0.72671(13) 0.72898(13) 0.0256(6) Uani 1 1 d . . .
C1B C 0.1117(4) 1.0231(2) 0.61158(19) 0.0383(8) Uani 1 1 d . . .
H1B1 H 0.1984 1.0441 0.6238 0.057 Uiso 1 1 calc R . .
H1B2 H 0.0739 1.0049 0.6539 0.057 Uiso 1 1 calc R . .
H1B3 H 0.0511 1.0573 0.5904 0.057 Uiso 1 1 calc R . .
C2B C 0.1299(3) 0.96614(17) 0.56012(15) 0.0263(7) Uani 1 1 d . . .
C3B C 0.0176(3) 0.93206(18) 0.52623(16) 0.0291(7) Uani 1 1 d . . .
C4B C -0.1186(3) 0.9426(2) 0.53136(17) 0.0359(8) Uani 1 1 d . . .
H4B H -0.1503 0.9775 0.5607 0.043 Uiso 1 1 calc R . .
C5B C -0.2074(3) 0.9014(2) 0.49293(18) 0.0409(9) Uani 1 1 d . . .
H5B H -0.3008 0.9074 0.4967 0.049 Uiso 1 1 calc R . .
C6B C -0.1610(4) 0.8511(2) 0.44881(18) 0.0403(9) Uani 1 1 d . . .
H6B H -0.2222 0.8224 0.4233 0.048 Uiso 1 1 calc R . .
C7B C -0.0244(3) 0.84332(18) 0.44253(16) 0.0314(7) Uani 1 1 d . . .
C8B C 0.0503(4) 0.80115(18) 0.39589(16) 0.0339(8) Uani 1 1 d . . .
C9B C -0.0136(4) 0.7521(2) 0.34481(19) 0.0458(9) Uani 1 1 d . . .
H9B1 H 0.0152 0.7623 0.2977 0.069 Uiso 1 1 calc R . .
H9B2 H -0.1109 0.7563 0.3453 0.069 Uiso 1 1 calc R . .
H9B3 H 0.0130 0.7057 0.3578 0.069 Uiso 1 1 calc R . .
C10B C 0.3680(3) 0.97296(16) 0.57171(15) 0.0225(6) Uani 1 1 d . . .
C11B C 0.4217(4) 0.9468(2) 0.63437(17) 0.0359(8) Uani 1 1 d . . .
C12B C 0.5408(3) 0.9758(2) 0.66275(17) 0.0369(8) Uani 1 1 d . . .
H12B H 0.5778 0.9596 0.7064 0.044 Uiso 1 1 calc R . .
C13B C 0.6041(3) 1.02652(18) 0.62892(17) 0.0309(7) Uani 1 1 d . . .
H13B H 0.6844 1.0455 0.6490 0.037 Uiso 1 1 calc R . .
C14B C 0.5521(4) 1.0499(2) 0.5664(2) 0.0435(9) Uani 1 1 d . . .
H14B H 0.5973 1.0848 0.5428 0.052 Uiso 1 1 calc R . .
C15B C 0.4335(4) 1.02342(19) 0.5361(2) 0.0409(9) Uani 1 1 d . . .
C16B C 0.3557(5) 0.8889(4) 0.6714(3) 0.087(2) Uani 1 1 d . . .
H16B H 0.2732 0.8741 0.6440 0.104 Uiso 1 1 calc R . .
C17B C 0.3214(7) 0.9096(4) 0.7451(3) 0.115(3) Uani 1 1 d . . .
H17G H 0.4039 0.9154 0.7743 0.173 Uiso 1 1 calc R . .
H17H H 0.2665 0.8741 0.7653 0.173 Uiso 1 1 calc R . .
H17I H 0.2718 0.9526 0.7432 0.173 Uiso 1 1 calc R . .
C18B C 0.4573(8) 0.8276(3) 0.6800(4) 0.103(2) Uani 1 1 d . . .
H18G H 0.4829 0.8126 0.6337 0.155 Uiso 1 1 calc R . .
H18H H 0.4149 0.7898 0.7038 0.155 Uiso 1 1 calc R . .
H18I H 0.5369 0.8423 0.7078 0.155 Uiso 1 1 calc R . .
C19B C 0.3808(6) 1.0498(3) 0.4647(3) 0.0806(19) Uani 1 1 d . . .
H19B H 0.3165 1.0153 0.4444 0.097 Uiso 1 1 calc R . .
C20B C 0.3062(6) 1.1129(4) 0.4752(4) 0.111(3) Uani 1 1 d . . .
H20G H 0.3475 1.1380 0.5150 0.166 Uiso 1 1 calc R . .
H20H H 0.2136 1.1019 0.4847 0.166 Uiso 1 1 calc R . .
H20I H 0.3077 1.1410 0.4330 0.166 Uiso 1 1 calc R . .
C21B C 0.4814(8) 1.0616(4) 0.4137(3) 0.116(3) Uani 1 1 d . . .
H21G H 0.4373 1.0717 0.3680 0.174 Uiso 1 1 calc R . .
H21H H 0.5368 1.0208 0.4100 0.174 Uiso 1 1 calc R . .
H21I H 0.5378 1.1001 0.4289 0.174 Uiso 1 1 calc R . .
C22B C 0.2817(3) 0.78016(19) 0.35984(16) 0.0315(7) Uani 1 1 d . . .
H22B H 0.2434 0.7748 0.3108 0.038 Uiso 1 1 calc R . .
C23B C 0.3185(5) 0.71128(19) 0.3893(2) 0.0447(10) Uani 1 1 d . . .
H23G H 0.3630 0.7167 0.4358 0.067 Uiso 1 1 calc R . .
H23H H 0.3790 0.6884 0.3582 0.067 Uiso 1 1 calc R . .
H23I H 0.2376 0.6839 0.3930 0.067 Uiso 1 1 calc R . .
C24B C 0.3981(3) 0.83174(18) 0.36058(16) 0.0293(7) Uani 1 1 d . . .
C25B C 0.5260(4) 0.7994(2) 0.33486(19) 0.0405(9) Uani 1 1 d . . .
H25G H 0.5080 0.7805 0.2879 0.061 Uiso 1 1 calc R . .
H25H H 0.5557 0.7629 0.3670 0.061 Uiso 1 1 calc R . .
H25I H 0.5960 0.8340 0.3333 0.061 Uiso 1 1 calc R . .
C26B C 0.3594(3) 0.89011(18) 0.31052(17) 0.0322(7) Uani 1 1 d . . .
H26G H 0.4288 0.9253 0.3137 0.048 Uiso 1 1 calc R . .
H26H H 0.2742 0.9097 0.3234 0.048 Uiso 1 1 calc R . .
H26I H 0.3504 0.8727 0.2625 0.048 Uiso 1 1 calc R . .
C27B C 0.4177(3) 0.86034(17) 0.43649(16) 0.0283(7) Uani 1 1 d . . .
H27E H 0.4676 0.9038 0.4364 0.034 Uiso 1 1 calc R . .
H27F H 0.4682 0.8276 0.4669 0.034 Uiso 1 1 calc R . .
N1B N 0.2474(3) 0.94428(13) 0.53988(12) 0.0235(5) Uani 1 1 d . . .
N2B N 0.0616(2) 0.88256(15) 0.48261(12) 0.0266(6) Uani 1 1 d . . .
N3B N 0.1812(3) 0.81296(15) 0.40322(13) 0.0288(6) Uani 1 1 d . . .
Co1B Co 0.23950(4) 0.87460(2) 0.47028(2) 0.02324(10) Uani 1 1 d . . .

loop_
_atom_site_aniso_label
_atom_site_aniso_U_11
_atom_site_aniso_U_22
_atom_site_aniso_U_33
_atom_site_aniso_U_23
_atom_site_aniso_U_13
_atom_site_aniso_U_12
C1A 0.096(3) 0.031(2) 0.045(2) -0.0056(17) -0.036(2) 0.009(2)
C2A 0.053(2) 0.0243(16) 0.0258(16) 0.0005(14) -0.0076(14) 0.0010(17)
C3A 0.0395(19) 0.0296(18) 0.0225(15) 0.0000(13) -0.0012(13) -0.0040(15)
C4A 0.061(2) 0.0272(18) 0.0296(18) 0.0014(14) -0.0042(16) 0.0008(17)
C5A 0.053(2) 0.0196(17) 0.0368(19) 0.0039(14) 0.0044(16) 0.0025(15)
C6A 0.042(2) 0.0184(16) 0.0311(17) -0.0049(12) 0.0115(14) -0.0090(14)
C7A 0.0305(16) 0.0196(16) 0.0261(15) -0.0028(11) 0.0094(12) -0.0080(12)
C8A 0.0289(16) 0.0227(17) 0.0272(15) -0.0062(12) 0.0087(12) -0.0126(13)
C9A 0.040(2) 0.0282(18) 0.0338(18) -0.0068(14) 0.0009(14) -0.0072(15)
C11A 0.0369(19) 0.0281(17) 0.0268(16) 0.0004(13) 0.0048(13) -0.0059(14)
C12A 0.0384(19) 0.0269(17) 0.0272(16) -0.0065(13) 0.0064(13) -0.0009(15)
C16A 0.067(3) 0.036(2) 0.041(2) -0.0055(17) 0.0236(19) -0.017(2)
C17A 0.111(5) 0.071(3) 0.050(3) 0.003(2) 0.029(3) -0.029(3)
C18A 0.073(4) 0.138(6) 0.115(5) 0.045(5) 0.012(4) -0.064(4)
C22A 0.0272(16) 0.033(2) 0.0262(15) -0.0051(13) -0.0034(12) -0.0039(13)
C23A 0.0226(16) 0.039(2) 0.057(2) 0.0027(17) -0.0004(14) -0.0080(15)
N2A 0.0295(14) 0.0185(13) 0.0258(13) 0.0004(10) 0.0046(10) -0.0051(11)
N3A 0.0253(13) 0.0246(14) 0.0211(12) -0.0028(10) 0.0043(10) -0.0079(10)
Co1A 0.0273(2) 0.0184(2) 0.02096(19) -0.00129(16) 0.00149(15) -0.00482(17)
C1 0.0264(17) 0.0226(17) 0.055(2) 0.0114(15) 0.0102(15) 0.0046(14)
C2 0.0201(14) 0.0229(15) 0.0230(14) -0.0001(12) 0.0030(11) 0.0031(12)
C3 0.0178(13) 0.0223(16) 0.0213(13) 0.0006(11) 0.0004(10) 0.0011(11)
C4 0.0193(14) 0.0311(17) 0.0285(15) 0.0048(13) 0.0022(11) 0.0056(14)
C5 0.0173(14) 0.043(2) 0.0252(16) -0.0024(14) 0.0050(12) -0.0023(14)
C6 0.0230(14) 0.035(2) 0.0196(14) -0.0015(12) 0.0038(11) -0.0081(13)
C7 0.0246(14) 0.0251(15) 0.0155(12) -0.0005(12) 0.0033(10) -0.0049(13)
C8 0.0289(16) 0.0266(17) 0.0240(15) -0.0004(13) 0.0045(12) -0.0075(13)
C9 0.0343(19) 0.0305(19) 0.042(2) 0.0041(15) 0.0045(15) -0.0072(15)
C10 0.0164(13) 0.0158(14) 0.0251(14) 0.0019(11) 0.0022(11) 0.0017(11)
C11 0.0217(15) 0.0175(15) 0.0275(15) -0.0007(11) 0.0043(12) 0.0021(12)
C12 0.0221(15) 0.0190(15) 0.0316(16) -0.0026(12) -0.0002(12) -0.0018(12)
C13 0.0136(14) 0.0209(15) 0.0355(17) -0.0005(12) 0.0053(11) -0.0025(11)
C14 0.0201(15) 0.0287(17) 0.0254(15) 0.0000(12) 0.0066(12) -0.0006(12)
C15 0.0164(14) 0.0233(15) 0.0252(15) -0.0007(12) 0.0028(11) -0.0015(12)
C16 0.0343(18) 0.039(2) 0.0227(15) -0.0009(13) 0.0056(13) -0.0131(15)
C17 0.059(3) 0.057(3) 0.036(2) -0.0081(18) 0.0187(18) 0.011(2)
C18 0.065(3) 0.048(2) 0.0301(19) 0.0021(17) -0.0007(17) -0.006(2)
C19 0.0202(14) 0.0422(19) 0.0276(15) -0.0058(15) 0.0039(11) -0.0105(15)
C20 0.036(2) 0.068(3) 0.039(2) 0.0091(19) -0.0080(16) -0.0129(19)
C21 0.036(2) 0.049(2) 0.039(2) -0.0157(17) 0.0093(15) -0.0119(17)
C22 0.0368(19) 0.0173(16) 0.0390(18) 0.0030(13) 0.0044(14) 0.0029(14)
C23 0.045(2) 0.035(2) 0.043(2) 0.0115(16) 0.0014(16) 0.0116(17)
C24 0.0272(17) 0.0237(17) 0.045(2) -0.0023(14) 0.0021(14) 0.0062(14)
C25 0.039(2) 0.027(2) 0.075(3) 0.0060(18) 0.0109(19) 0.0150(16)
C26 0.042(2) 0.033(2) 0.047(2) -0.0094(16) 0.0137(17) 0.0022(16)
C27 0.0191(15) 0.0295(19) 0.0349(17) -0.0001(13) -0.0003(12) 0.0037(13)
N1 0.0185(11) 0.0186(12) 0.0214(11) 0.0002(10) 0.0030(9) -0.0002(10)
N2 0.0173(12) 0.0226(13) 0.0207(12) -0.0007(9) 0.0041(9) -0.0033(10)
N3 0.0267(14) 0.0181(13) 0.0267(13) 0.0002(10) 0.0025(10) -0.0008(11)
Co1 0.01650(18) 0.01712(19) 0.02481(19) 0.00045(15) 0.00221(14) 0.00085(15)
C10A 0.0331(17) 0.0215(16) 0.0195(15) -0.0017(12) -0.0028(12) 0.0006(13)
C13A 0.0357(18) 0.0217(16) 0.0291(17) -0.0061(12) -0.0027(13) 0.0017(14)
C14A 0.0370(18) 0.0263(17) 0.0236(15) -0.0005(12) -0.0003(13) -0.0055(14)
C15A 0.0339(17) 0.0236(16) 0.0192(14) -0.0004(12) 0.0011(12) -0.0025(13)
C19A 0.043(2) 0.0273(18) 0.0238(16) -0.0044(13) 0.0088(14) -0.0036(15)
C20A 0.065(9) 0.074(9) 0.024(4) -0.013(5) -0.003(4) 0.029(6)
C20D 0.034(6) 0.066(9) 0.070(7) 0.008(7) 0.017(5) 0.018(6)
C21A 0.066(3) 0.063(3) 0.041(2) 0.011(2) 0.032(2) 0.015(2)
C24A 0.0311(17) 0.0253(17) 0.0274(16) -0.0012(13) -0.0025(13) -0.0030(14)
C25A 0.0403(19) 0.0338(19) 0.0247(16) -0.0016(13) 0.0070(14) -0.0056(15)
C26A 0.039(2) 0.035(2) 0.039(2) 0.0024(15) -0.0112(16) -0.0003(16)
C27A 0.0289(17) 0.0206(16) 0.0298(16) -0.0007(12) 0.0007(13) -0.0020(13)
N1A 0.0382(16) 0.0190(13) 0.0198(13) -0.0034(10) 0.0028(11) -0.0037(11)
C1B 0.0321(19) 0.046(2) 0.0365(19) -0.0120(16) 0.0024(15) 0.0053(16)
C2B 0.0255(16) 0.0348(18) 0.0185(14) -0.0010(12) 0.0017(11) 0.0018(14)
C3B 0.0260(16) 0.0410(19) 0.0204(15) 0.0040(13) 0.0009(12) -0.0021(14)
C4B 0.0256(17) 0.054(2) 0.0276(17) 0.0055(15) 0.0010(13) 0.0046(16)
C5B 0.0239(17) 0.067(3) 0.0317(18) 0.0095(17) -0.0035(14) -0.0044(17)
C6B 0.0318(18) 0.059(3) 0.0300(17) 0.0100(16) -0.0059(14) -0.0141(17)
C7B 0.0335(18) 0.0405(19) 0.0196(15) 0.0064(13) -0.0048(12) -0.0096(15)
C8B 0.043(2) 0.0343(19) 0.0239(16) 0.0035(13) -0.0039(14) -0.0130(15)
C9B 0.053(2) 0.046(2) 0.0378(19) -0.0014(18) -0.0123(16) -0.014(2)
C10B 0.0194(14) 0.0261(16) 0.0223(14) -0.0075(12) 0.0024(11) -0.0013(12)
C11B 0.0335(19) 0.053(2) 0.0208(15) 0.0081(15) 0.0000(13) -0.0129(16)
C12B 0.0253(17) 0.059(2) 0.0259(17) 0.0051(15) -0.0044(13) -0.0054(16)
C13B 0.0214(16) 0.038(2) 0.0329(17) -0.0127(14) 0.0015(13) -0.0019(14)
C14B 0.040(2) 0.034(2) 0.055(2) 0.0083(17) -0.0108(18) -0.0167(17)
C15B 0.041(2) 0.0319(19) 0.048(2) 0.0110(16) -0.0187(17) -0.0114(16)
C16B 0.049(3) 0.146(6) 0.061(3) 0.069(3) -0.027(2) -0.048(3)
C17B 0.089(4) 0.164(7) 0.099(5) 0.091(5) 0.058(4) 0.038(4)
C18B 0.150(7) 0.074(4) 0.087(4) 0.035(3) 0.016(4) -0.033(4)
C19B 0.075(4) 0.073(4) 0.089(4) 0.048(3) -0.047(3) -0.037(3)
C20B 0.067(4) 0.107(5) 0.155(7) 0.058(5) -0.021(4) 0.000(4)
C21B 0.194(8) 0.100(5) 0.049(3) 0.035(3) -0.038(4) -0.080(5)
C22B 0.0413(18) 0.0296(17) 0.0236(15) -0.0051(14) 0.0026(13) 0.0008(16)
C23B 0.068(3) 0.0260(19) 0.041(2) -0.0041(15) 0.0123(19) 0.0034(18)
C24B 0.0332(18) 0.0343(19) 0.0202(15) 0.0003(13) 0.0003(13) 0.0060(14)
C25B 0.040(2) 0.050(2) 0.0319(18) -0.0069(16) 0.0042(15) 0.0147(17)
C26B 0.0353(18) 0.036(2) 0.0260(16) 0.0022(13) 0.0059(13) 0.0045(14)
C27B 0.0290(16) 0.0298(18) 0.0258(15) -0.0028(12) -0.0002(12) 0.0049(13)
N1B 0.0230(13) 0.0291(14) 0.0183(12) 0.0008(10) 0.0004(10) -0.0029(11)
N2B 0.0206(12) 0.0398(16) 0.0192(12) 0.0003(11) -0.0004(9) -0.0053(12)
N3B 0.0337(15) 0.0345(16) 0.0181(13) 0.0012(11) -0.0005(11) -0.0072(12)
Co1B 0.0238(2) 0.0285(2) 0.01752(18) -0.00200(17) 0.00211(14) -0.00473(18)

loop_
_atom_type_symbol
_atom_type_description
_atom_type_scat_dispersion_real
_atom_type_scat_dispersion_imag
_atom_type_scat_source
C C 0.0033 0.0016 'International Tables Vol C Tables 4.2.6.8 and 6.1.1.4'
H H 0.0000 0.0000 'International Tables Vol C Tables 4.2.6.8 and 6.1.1.4'
N N 0.0061 0.0033 'International Tables Vol C Tables 4.2.6.8 and 6.1.1.4'
Co Co 0.3494 0.9721 'International Tables Vol C Tables 4.2.6.8 and 6.1.1.4'

loop_
_geom_angle_atom_site_label_1
_geom_angle_atom_site_label_2
_geom_angle_atom_site_label_3
_geom_angle
N1A C2A C3A 113.8(3)
N1A C2A C1A 124.7(3)
C3A C2A C1A 121.5(3)
N2A C3A C4A 120.4(3)
N2A C3A C2A 109.0(3)
C4A C3A C2A 130.5(3)
C3A C4A C5A 118.2(3)
C6A C5A C4A 120.9(3)
C5A C6A C7A 119.7(3)
N2A C7A C6A 119.1(3)
N2A C7A C8A 109.2(3)
C6A C7A C8A 131.7(3)
N3A C8A C7A 111.9(3)
N3A C8A C9A 125.7(3)
C7A C8A C9A 122.3(3)
C12A C11A C10A 118.7(3)
C12A C11A C16A 120.6(3)
C10A C11A C16A 120.7(3)
C11A C12A C13A 120.6(3)
C18A C16A C11A 110.0(4)
C18A C16A C17A 109.4(5)
C11A C16A C17A 112.1(3)
N3A C22A C23A 108.1(3)
N3A C22A C24A 104.9(2)
C23A C22A C24A 114.3(3)
C3A N2A C7A 121.6(3)
C3A N2A Co1A 120.2(2)
C7A N2A Co1A 118.1(2)
C8A N3A C22A 124.3(3)
C8A N3A Co1A 118.4(2)
C22A N3A Co1A 117.24(19)
N2A Co1A N3A 82.30(12)
N2A Co1A N1A 81.04(11)
N3A Co1A N1A 163.34(12)
N2A Co1A C27A 168.86(12)
N3A Co1A C27A 86.70(12)
N1A Co1A C27A 109.94(12)
N1 C2 C3 113.6(3)
N1 C2 C1 123.5(3)
C3 C2 C1 123.0(3)
N2 C3 C4 119.7(3)
N2 C3 C2 109.6(2)
C4 C3 C2 130.7(3)
C5 C4 C3 118.7(3)
C6 C5 C4 121.2(3)
C5 C6 C7 119.0(3)
N2 C7 C6 119.1(3)
N2 C7 C8 109.4(2)
C6 C7 C8 131.5(3)
N3 C8 C7 112.6(3)
N3 C8 C9 125.6(3)
C7 C8 C9 121.8(3)
C11 C10 C15 121.5(3)
C11 C10 N1 119.0(2)
C15 C10 N1 119.5(2)
C12 C11 C10 118.4(3)
C12 C11 C16 119.8(3)
C10 C11 C16 121.8(3)
C13 C12 C11 121.0(3)
C12 C13 C14 120.1(3)
C13 C14 C15 121.1(3)
C14 C15 C10 117.9(3)
C14 C15 C19 120.1(3)
C10 C15 C19 122.0(3)
C11 C16 C18 110.4(3)
C11 C16 C17 111.6(3)
C18 C16 C17 109.9(3)
C15 C19 C21 111.0(3)
C15 C19 C20 111.6(3)
C21 C19 C20 110.4(3)
N3 C22 C23 108.8(3)
N3 C22 C24 104.7(3)
C23 C22 C24 114.4(3)
C26 C24 C25 108.0(3)
C26 C24 C27 109.8(3)
C25 C24 C27 112.3(3)
C26 C24 C22 108.2(3)
C25 C24 C22 111.0(3)
C27 C24 C22 107.5(3)
C24 C27 Co1 106.6(2)
C2 N1 C10 118.0(2)
C2 N1 Co1 115.5(2)
C10 N1 Co1 126.47(18)
C3 N2 C7 122.1(2)
C3 N2 Co1 119.79(19)
C7 N2 Co1 118.1(2)
C8 N3 C22 124.6(3)
C8 N3 Co1 117.7(2)
C22 N3 Co1 117.7(2)
N2 Co1 N3 82.28(11)
N2 Co1 N1 81.48(10)
N3 Co1 N1 163.74(11)
N2 Co1 C27 169.10(13)
N3 Co1 C27 86.87(13)
N1 Co1 C27 109.36(12)
C11A C10A C15A 121.5(3)
C11A C10A N1A 120.3(3)
C15A C10A N1A 118.2(3)
C14A C13A C12A 120.2(3)
C13A C14A C15A 121.0(3)
C14A C15A C10A 118.0(3)
C14A C15A C19A 121.3(3)
C10A C15A C19A 120.7(3)
C20A C19A C21A 120.7(6)
C20A C19A C15A 111.7(5)
C21A C19A C15A 112.1(3)
C21A C19A C20D 101.0(6)
C15A C19A C20D 109.4(6)
C26A C24A C25A 108.2(3)
C26A C24A C27A 112.3(3)
C25A C24A C27A 109.0(3)
C26A C24A C22A 111.6(3)
C25A C24A C22A 108.2(3)
C27A C24A C22A 107.4(3)
C24A C27A Co1A 107.5(2)
C2A N1A C10A 120.0(3)
C2A N1A Co1A 115.9(2)
C10A N1A Co1A 124.0(2)
N1B C2B C3B 113.8(3)
N1B C2B C1B 124.6(3)
C3B C2B C1B 121.5(3)
N2B C3B C4B 119.9(3)
N2B C3B C2B 109.6(3)
C4B C3B C2B 130.5(3)
C5B C4B C3B 118.8(3)
C4B C5B C6B 120.6(3)
C7B C6B C5B 119.5(3)
N2B C7B C6B 119.1(3)
N2B C7B C8B 109.7(3)
C6B C7B C8B 131.1(3)
N3B C8B C7B 111.9(3)
N3B C8B C9B 124.6(3)
C7B C8B C9B 123.5(3)
C11B C10B C15B 121.1(3)
C11B C10B N1B 120.0(3)
C15B C10B N1B 118.7(3)
C10B C11B C12B 117.9(3)
C10B C11B C16B 121.7(3)
C12B C11B C16B 120.5(3)
C13B C12B C11B 121.3(3)
C14B C13B C12B 119.8(3)
C13B C14B C15B 121.3(3)
C10B C15B C14B 118.5(3)
C10B C15B C19B 122.0(3)
C14B C15B C19B 119.4(4)
C11B C16B C17B 111.0(5)
C11B C16B C18B 109.1(4)
C17B C16B C18B 106.4(4)
C21B C19B C20B 109.5(5)
C21B C19B C15B 115.6(5)
C20B C19B C15B 108.6(6)
N3B C22B C23B 110.0(3)
N3B C22B C24B 104.1(3)
C23B C22B C24B 114.6(3)
C26B C24B C25B 107.4(3)
C26B C24B C22B 108.6(3)
C25B C24B C22B 111.6(3)
C26B C24B C27B 109.1(3)
C25B C24B C27B 112.4(3)
C22B C24B C27B 107.7(3)
C24B C27B Co1B 106.7(2)
C2B N1B C10B 119.2(3)
C2B N1B Co1B 115.4(2)
C10B N1B Co1B 125.3(2)
C7B N2B C3B 122.0(3)
C7B N2B Co1B 118.3(2)
C3B N2B Co1B 119.3(2)
C8B N3B C22B 124.0(3)
C8B N3B Co1B 117.6(2)
C22B N3B Co1B 118.4(2)
N2B Co1B N3B 82.46(12)
N2B Co1B N1B 81.54(11)
N3B Co1B N1B 163.74(12)
N2B Co1B C27B 167.58(12)
N3B Co1B C27B 86.42(13)
N1B Co1B C27B 109.19(12)

loop_
_geom_bond_atom_site_label_1
_geom_bond_atom_site_label_2
_geom_bond_distance
C1A C2A 1.499(5)
C2A N1A 1.319(4)
C2A C3A 1.448(5)
C3A N2A 1.358(4)
C3A C4A 1.391(5)
C4A C5A 1.396(5)
C5A C6A 1.369(5)
C6A C7A 1.397(5)
C7A N2A 1.366(4)
C7A C8A 1.459(5)
C8A N3A 1.318(4)
C8A C9A 1.494(4)
C11A C12A 1.387(5)
C11A C10A 1.396(4)
C11A C16A 1.521(5)
C12A C13A 1.389(5)
C16A C18A 1.506(8)
C16A C17A 1.533(6)
C22A N3A 1.490(4)
C22A C23A 1.527(4)
C22A C24A 1.542(5)
N2A Co1A 1.821(3)
N3A Co1A 1.830(2)
Co1A N1A 1.908(3)
Co1A C27A 1.958(3)
C1 C2 1.493(4)
C2 N1 1.333(4)
C2 C3 1.444(4)
C3 N2 1.356(4)
C3 C4 1.399(4)
C4 C5 1.387(5)
C5 C6 1.382(5)
C6 C7 1.398(4)
C7 N2 1.373(4)
C7 C8 1.447(5)
C8 N3 1.321(4)
C8 C9 1.504(5)
C10 C11 1.395(4)
C10 C15 1.406(4)
C10 N1 1.443(4)
C11 C12 1.391(4)
C11 C16 1.521(4)
C12 C13 1.378(4)
C13 C14 1.379(4)
C14 C15 1.395(4)
C15 C19 1.515(4)
C16 C18 1.526(5)
C16 C17 1.533(5)
C19 C21 1.518(5)
C19 C20 1.528(5)
C22 N3 1.464(4)
C22 C23 1.529(5)
C22 C24 1.560(5)
C24 C26 1.529(5)
C24 C25 1.533(5)
C24 C27 1.546(5)
C27 Co1 1.949(3)
N1 Co1 1.906(2)
N2 Co1 1.822(2)
N3 Co1 1.843(3)
C10A C15A 1.406(4)
C10A N1A 1.435(4)
C13A C14A 1.379(5)
C14A C15A 1.395(5)
C15A C19A 1.524(4)
C19A C20A 1.430(13)
C19A C21A 1.488(5)
C19A C20D 1.638(13)
C24A C26A 1.531(5)
C24A C25A 1.538(5)
C24A C27A 1.542(4)
C1B C2B 1.508(5)
C2B N1B 1.331(4)
C2B C3B 1.435(4)
C3B N2B 1.370(4)
C3B C4B 1.390(5)
C4B C5B 1.386(5)
C5B C6B 1.395(6)
C6B C7B 1.390(5)
C7B N2B 1.363(4)
C7B C8B 1.454(5)
C8B N3B 1.334(4)
C8B C9B 1.492(5)
C10B C11B 1.386(4)
C10B C15B 1.387(5)
C10B N1B 1.441(4)
C11B C12B 1.406(5)
C11B C16B 1.511(6)
C12B C13B 1.364(5)
C13B C14B 1.360(5)
C14B C15B 1.396(5)
C15B C19B 1.529(6)
C16B C17B 1.523(9)
C16B C18B 1.582(10)
C19B C21B 1.458(9)
C19B C20B 1.467(10)
C22B N3B 1.485(4)
C22B C23B 1.504(5)
C22B C24B 1.545(5)
C24B C26B 1.531(4)
C24B C25B 1.536(5)
C24B C27B 1.559(4)
C27B Co1B 1.952(3)
N1B Co1B 1.908(3)
N2B Co1B 1.818(2)
N3B Co1B 1.837(3)

loop_
_geom_torsion_atom_site_label_1
_geom_torsion_atom_site_label_2
_geom_torsion_atom_site_label_3
_geom_torsion_atom_site_label_4
_geom_torsion
N1A C2A C3A N2A 0.7(4)
C1A C2A C3A N2A -178.5(4)
N1A C2A C3A C4A -177.6(4)
C1A C2A C3A C4A 3.2(6)
N2A C3A C4A C5A -0.6(5)
C2A C3A C4A C5A 177.6(4)
C3A C4A C5A C6A 0.3(6)
C4A C5A C6A C7A 0.7(5)
C5A C6A C7A N2A -1.4(5)
C5A C6A C7A C8A 179.5(3)
N2A C7A C8A N3A -2.2(3)
C6A C7A C8A N3A 177.0(3)
N2A C7A C8A C9A 174.7(3)
C6A C7A C8A C9A -6.2(5)
C10A C11A C12A C13A 0.3(5)
C16A C11A C12A C13A 178.2(3)
C12A C11A C16A C18A -77.8(5)
C10A C11A C16A C18A 100.1(5)
C12A C11A C16A C17A 44.2(6)
C10A C11A C16A C17A -137.9(4)
C4A C3A N2A C7A -0.2(5)
C2A C3A N2A C7A -178.7(3)
C4A C3A N2A Co1A 178.0(3)
C2A C3A N2A Co1A -0.5(4)
C6A C7A N2A C3A 1.2(4)
C8A C7A N2A C3A -179.6(3)
C6A C7A N2A Co1A -177.0(2)
C8A C7A N2A Co1A 2.3(3)
C7A C8A N3A C22A 176.8(3)
C9A C8A N3A C22A 0.1(5)
C7A C8A N3A Co1A 1.3(3)
C9A C8A N3A Co1A -175.4(2)
C23A C22A N3A C8A -81.8(3)
C24A C22A N3A C8A 155.9(3)
C23A C22A N3A Co1A 93.8(3)
C24A C22A N3A Co1A -28.5(3)
C3A N2A Co1A N3A -179.5(3)
C7A N2A Co1A N3A -1.3(2)
C3A N2A Co1A N1A 0.2(2)
C7A N2A Co1A N1A 178.4(2)
C3A N2A Co1A C27A -170.3(6)
C7A N2A Co1A C27A 7.9(8)
C8A N3A Co1A N2A -0.1(2)
C22A N3A Co1A N2A -175.9(2)
C8A N3A Co1A N1A -0.9(5)
C22A N3A Co1A N1A -176.8(3)
C8A N3A Co1A C27A -178.3(2)
C22A N3A Co1A C27A 5.9(2)
N1 C2 C3 N2 -2.0(3)
C1 C2 C3 N2 179.2(3)
N1 C2 C3 C4 179.1(3)
C1 C2 C3 C4 0.3(5)
N2 C3 C4 C5 -0.7(4)
C2 C3 C4 C5 178.1(3)
C3 C4 C5 C6 0.1(5)
C4 C5 C6 C7 0.6(4)
C5 C6 C7 N2 -0.8(4)
C5 C6 C7 C8 179.8(3)
N2 C7 C8 N3 1.6(3)
C6 C7 C8 N3 -179.0(3)
N2 C7 C8 C9 -178.4(3)
C6 C7 C8 C9 1.1(5)
C15 C10 C11 C12 1.2(4)
N1 C10 C11 C12 179.5(3)
C15 C10 C11 C16 -179.1(3)
N1 C10 C11 C16 -0.8(4)
C10 C11 C12 C13 -0.7(4)
C16 C11 C12 C13 179.6(3)
C11 C12 C13 C14 -0.2(5)
C12 C13 C14 C15 0.6(5)
C13 C14 C15 C10 -0.1(5)
C13 C14 C15 C19 179.9(3)
C11 C10 C15 C14 -0.8(4)
N1 C10 C15 C14 -179.1(3)
C11 C10 C15 C19 179.2(3)
N1 C10 C15 C19 0.8(4)
C12 C11 C16 C18 -62.8(4)
C10 C11 C16 C18 117.6(3)
C12 C11 C16 C17 59.8(4)
C10 C11 C16 C17 -119.8(3)
C14 C15 C19 C21 68.2(4)
C10 C15 C19 C21 -111.8(3)
C14 C15 C19 C20 -55.4(4)
C10 C15 C19 C20 124.7(3)
N3 C22 C24 C26 -76.9(3)
C23 C22 C24 C26 164.2(3)
N3 C22 C24 C25 164.8(3)
C23 C22 C24 C25 45.8(4)
N3 C22 C24 C27 41.7(3)
C23 C22 C24 C27 -77.3(3)
C26 C24 C27 Co1 77.6(3)
C25 C24 C27 Co1 -162.2(3)
C22 C24 C27 Co1 -39.8(3)
C3 C2 N1 C10 -177.6(2)
C1 C2 N1 C10 1.2(4)
C3 C2 N1 Co1 1.2(3)
C1 C2 N1 Co1 180.0(2)
C11 C10 N1 C2 92.5(3)
C15 C10 N1 C2 -89.1(3)
C11 C10 N1 Co1 -86.1(3)
C15 C10 N1 Co1 92.3(3)
C4 C3 N2 C7 0.6(4)
C2 C3 N2 C7 -178.5(2)
C4 C3 N2 Co1 -178.9(2)
C2 C3 N2 Co1 2.0(3)
C6 C7 N2 C3 0.2(4)
C8 C7 N2 C3 179.7(2)
C6 C7 N2 Co1 179.7(2)
C8 C7 N2 Co1 -0.8(3)
C7 C8 N3 C22 176.8(3)
C9 C8 N3 C22 -3.3(5)
C7 C8 N3 Co1 -1.7(3)
C9 C8 N3 Co1 178.2(3)
C23 C22 N3 C8 -82.2(4)
C24 C22 N3 C8 155.1(3)
C23 C22 N3 Co1 96.3(3)
C24 C22 N3 Co1 -26.4(3)
C3 N2 Co1 N3 179.4(2)
C7 N2 Co1 N3 -0.1(2)
C3 N2 Co1 N1 -1.2(2)
C7 N2 Co1 N1 179.3(2)
C3 N2 Co1 C27 -175.2(6)
C7 N2 Co1 C27 5.3(8)
C8 N3 Co1 N2 1.0(2)
C22 N3 Co1 N2 -177.6(2)
C8 N3 Co1 N1 -1.0(5)
C22 N3 Co1 N1 -179.7(3)
C8 N3 Co1 C27 -177.9(2)
C22 N3 Co1 C27 3.4(2)
C2 N1 Co1 N2 -0.1(2)
C10 N1 Co1 N2 178.5(2)
C2 N1 Co1 N3 2.0(5)
C10 N1 Co1 N3 -179.4(3)
C2 N1 Co1 C27 178.7(2)
C10 N1 Co1 C27 -2.6(3)
C24 C27 Co1 N2 15.7(8)
C24 C27 Co1 N3 21.1(2)
C24 C27 Co1 N1 -158.0(2)
C12A C11A C10A C15A -0.5(5)
C16A C11A C10A C15A -178.4(3)
C12A C11A C10A N1A 177.4(3)
C16A C11A C10A N1A -0.5(5)
C11A C12A C13A C14A 0.4(5)
C12A C13A C14A C15A -0.9(5)
C13A C14A C15A C10A 0.7(5)
C13A C14A C15A C19A 179.7(3)
C11A C10A C15A C14A 0.0(5)
N1A C10A C15A C14A -178.0(3)
C11A C10A C15A C19A -179.0(3)
N1A C10A C15A C19A 3.0(4)
C14A C15A C19A C20A -90.3(7)
C10A C15A C19A C20A 88.7(7)
C14A C15A C19A C21A 48.7(5)
C10A C15A C19A C21A -132.3(4)
C14A C15A C19A C20D -62.4(6)
C10A C15A C19A C20D 116.5(6)
N3A C22A C24A C26A 165.2(3)
C23A C22A C24A C26A 47.0(4)
N3A C22A C24A C25A -75.8(3)
C23A C22A C24A C25A 166.0(3)
N3A C22A C24A C27A 41.7(3)
C23A C22A C24A C27A -76.5(3)
C26A C24A C27A Co1A -161.5(2)
C25A C24A C27A Co1A 78.6(3)
C22A C24A C27A Co1A -38.4(3)
N2A Co1A C27A C24A 9.7(8)
N3A Co1A C27A C24A 18.9(2)
N1A Co1A C27A C24A -160.3(2)
C3A C2A N1A C10A 178.8(3)
C1A C2A N1A C10A -2.1(6)
C3A C2A N1A Co1A -0.6(4)
C1A C2A N1A Co1A 178.5(3)
C11A C10A N1A C2A 83.5(4)
C15A C10A N1A C2A -98.5(4)
C11A C10A N1A Co1A -97.1(3)
C15A C10A N1A Co1A 80.8(3)
N2A Co1A N1A C2A 0.2(3)
N3A Co1A N1A C2A 1.1(5)
C27A Co1A N1A C2A 178.3(2)
N2A Co1A N1A C10A -179.2(3)
N3A Co1A N1A C10A -178.3(3)
C27A Co1A N1A C10A -1.1(3)
N1B C2B C3B N2B 2.5(4)
C1B C2B C3B N2B -179.8(3)
N1B C2B C3B C4B -177.0(3)
C1B C2B C3B C4B 0.8(5)
N2B C3B C4B C5B 1.4(5)
C2B C3B C4B C5B -179.3(3)
C3B C4B C5B C6B -1.3(5)
C4B C5B C6B C7B -1.2(5)
C5B C6B C7B N2B 3.6(5)
C5B C6B C7B C8B -172.5(3)
N2B C7B C8B N3B -1.5(4)
C6B C7B C8B N3B 174.9(3)
N2B C7B C8B C9B -179.9(3)
C6B C7B C8B C9B -3.5(6)
C15B C10B C11B C12B 3.5(5)
N1B C10B C11B C12B 178.9(3)
C15B C10B C11B C16B -176.2(5)
N1B C10B C11B C16B -0.8(6)
C10B C11B C12B C13B -1.9(6)
C16B C11B C12B C13B 177.8(5)
C11B C12B C13B C14B -0.2(6)
C12B C13B C14B C15B 0.8(6)
C11B C10B C15B C14B -3.0(6)
N1B C10B C15B C14B -178.4(3)
C11B C10B C15B C19B 176.0(4)
N1B C10B C15B C19B 0.6(6)
C13B C14B C15B C10B 0.8(6)
C13B C14B C15B C19B -178.3(5)
C10B C11B C16B C17B -121.6(4)
C12B C11B C16B C17B 58.6(6)
C10B C11B C16B C18B 121.4(5)
C12B C11B C16B C18B -58.4(6)
C10B C15B C19B C21B -138.7(5)
C14B C15B C19B C21B 40.3(7)
C10B C15B C19B C20B 97.9(5)
C14B C15B C19B C20B -83.1(6)
N3B C22B C24B C26B -76.7(3)
C23B C22B C24B C26B 163.1(3)
N3B C22B C24B C25B 165.1(3)
C23B C22B C24B C25B 44.9(4)
N3B C22B C24B C27B 41.3(3)
C23B C22B C24B C27B -78.9(3)
C26B C24B C27B Co1B 77.2(3)
C25B C24B C27B Co1B -163.8(2)
C22B C24B C27B Co1B -40.5(3)
C3B C2B N1B C10B -178.0(3)
C1B C2B N1B C10B 4.3(5)
C3B C2B N1B Co1B 0.9(3)
C1B C2B N1B Co1B -176.8(3)
C11B C10B N1B C2B 85.0(4)
C15B C10B N1B C2B -99.5(4)
C11B C10B N1B Co1B -93.9(3)
C15B C10B N1B Co1B 81.6(4)
C6B C7B N2B C3B -3.6(5)
C8B C7B N2B C3B 173.3(3)
C6B C7B N2B Co1B -176.9(2)
C8B C7B N2B Co1B 0.0(4)
C4B C3B N2B C7B 1.1(5)
C2B C3B N2B C7B -178.4(3)
C4B C3B N2B Co1B 174.3(2)
C2B C3B N2B Co1B -5.2(3)
C7B C8B N3B C22B -176.6(3)
C9B C8B N3B C22B 1.8(5)
C7B C8B N3B Co1B 2.5(4)
C9B C8B N3B Co1B -179.2(3)
C23B C22B N3B C8B -83.6(4)
C24B C22B N3B C8B 153.2(3)
C23B C22B N3B Co1B 97.4(3)
C24B C22B N3B Co1B -25.9(3)
C7B N2B Co1B N3B 1.0(2)
C3B N2B Co1B N3B -172.5(2)
C7B N2B Co1B N1B 178.1(3)
C3B N2B Co1B N1B 4.6(2)
C7B N2B Co1B C27B 27.7(8)
C3B N2B Co1B C27B -145.8(6)
C8B N3B Co1B N2B -2.0(2)
C22B N3B Co1B N2B 177.1(2)
C8B N3B Co1B N1B -12.3(6)
C22B N3B Co1B N1B 166.8(3)
C8B N3B Co1B C27B -176.4(3)
C22B N3B Co1B C27B 2.6(2)
C2B N1B Co1B N2B -3.0(2)
C10B N1B Co1B N2B 176.0(3)
C2B N1B Co1B N3B 7.4(5)
C10B N1B Co1B N3B -173.7(4)
C2B N1B Co1B C27B 170.6(2)
C10B N1B Co1B C27B -10.5(3)
C24B C27B Co1B N2B -4.9(8)
C24B C27B Co1B N3B 21.5(2)
C24B C27B Co1B N1B -153.9(2)
